data_7015123
loop_
_publ_author_name
'Zhang, Wen'
'Sun, Hao-Ling'
'Sato, Osamu'

_publ_section_title
;
 Synthesis, characterization, and photoresponsive properties of a
 series of Mo(IV)-Cu(II) complexes.
;
_journal_issue 12
_journal_name_full 'Dalton transactions (Cambridge, England : 2003)'
_journal_page_first 2735
_journal_page_last 2743
_journal_paper_doi 10.1039/c0dt01213k
_journal_volume 40
_journal_year 2011
_chemical_formula_sum 'C16 H42 Cu2 Mo N16 O5'
_chemical_formula_weight 761.68
_chemical_name_systematic
;
?
;
_space_group_IT_number 14
_symmetry_cell_setting monoclinic
_symmetry_space_group_name_Hall '-P 2yn'
_symmetry_space_group_name_H-M 'P 1 21/n 1'
_atom_sites_solution_hydrogens geom
_atom_sites_solution_primary direct
_atom_sites_solution_secondary difmap
_audit_creation_method SHELXL-97
_cell_angle_alpha 90.00
_cell_angle_beta 91.082(2)
_cell_angle_gamma 90.00
_cell_formula_units_Z 4
_cell_length_a 11.193(1)
_cell_length_b 8.968(1)
_cell_length_c 30.498(4)
_cell_measurement_reflns_used 8906
_cell_measurement_temperature 123(2)
_cell_measurement_theta_max 27.5
_cell_measurement_theta_min 3.0
_cell_volume 3060.8(6)
_computing_cell_refinement CrystalClear
_computing_data_collection CrystalClear
_computing_data_reduction CrystalStructure
_computing_structure_refinement 'SHELXL-97 (Sheldrick, 1997)'
_computing_structure_solution 'SHELXS-97 (Sheldrick, 1990)'
_diffrn_ambient_temperature 123(2)
_diffrn_detector_area_resol_mean 7.31
_diffrn_measured_fraction_theta_full 0.975
_diffrn_measured_fraction_theta_max 0.975
_diffrn_measurement_device_type 'Rigaku Saturn'
_diffrn_measurement_method \w
_diffrn_radiation_monochromator graphite
_diffrn_radiation_source 'fine-focus sealed tube'
_diffrn_radiation_type MoK\a
_diffrn_radiation_wavelength 0.71073
_diffrn_reflns_av_R_equivalents 0.0416
_diffrn_reflns_av_sigmaI/netI 0.0472
_diffrn_reflns_limit_h_max 14
_diffrn_reflns_limit_h_min -12
_diffrn_reflns_limit_k_max 11
_diffrn_reflns_limit_k_min -11
_diffrn_reflns_limit_l_max 39
_diffrn_reflns_limit_l_min -39
_diffrn_reflns_number 23577
_diffrn_reflns_theta_full 27.48
_diffrn_reflns_theta_max 27.48
_diffrn_reflns_theta_min 3.03
_exptl_absorpt_coefficient_mu 1.836
_exptl_absorpt_correction_T_max 0.801
_exptl_absorpt_correction_T_min 0.655
_exptl_absorpt_correction_type multi-scan
_exptl_absorpt_process_details SADABS
_exptl_crystal_colour purple
_exptl_crystal_density_diffrn 1.653
_exptl_crystal_density_method 'not measured'
_exptl_crystal_description needle
_exptl_crystal_F_000 1560
_exptl_crystal_size_max 0.25
_exptl_crystal_size_mid 0.20
_exptl_crystal_size_min 0.10
_refine_diff_density_max 0.866
_refine_diff_density_min -0.664
_refine_diff_density_rms 0.094
_refine_ls_extinction_method none
_refine_ls_goodness_of_fit_ref 1.097
_refine_ls_hydrogen_treatment constr
_refine_ls_matrix_type full
_refine_ls_number_parameters 364
_refine_ls_number_reflns 6851
_refine_ls_number_restraints 0
_refine_ls_restrained_S_all 1.097
_refine_ls_R_factor_all 0.0317
_refine_ls_R_factor_gt 0.0292
_refine_ls_shift/su_max 0.002
_refine_ls_shift/su_mean 0.000
_refine_ls_structure_factor_coef Fsqd
_refine_ls_weighting_details 'calc w=1/[\s^2^(Fo^2^)+(0.0331P)^2^+2.3995P] where P=(Fo^2^+2Fc^2^)/3'
_refine_ls_weighting_scheme calc
_refine_ls_wR_factor_gt 0.0799
_refine_ls_wR_factor_ref 0.0820
_reflns_number_gt 6393
_reflns_number_total 6851
_reflns_threshold_expression >2sigma(I)
_cod_data_source_file c0dt01213k.txt
_cod_data_source_block 3_ccdc_715890
_cod_depositor_comments
;
The following automatic conversions were performed:
'_symmetry_cell_setting' value 'Monoclinic' changed to 'monoclinic'
according to '/home/saulius/struct/CIF-dictionaries/cif_core.dic'
dictionary named 'cif_core.dic' version 2.4.1 from 2010-06-29.

Automatic conversion script
Id: cif_fix_enum 1555 2011-01-17 13:19:09Z saulius 
;
_cod_original_cell_volume 3060.7(7)
_cod_original_sg_symbol_H-M P2(1)/n
_cod_database_code 7015123

loop_
_symmetry_equiv_pos_as_xyz
'x, y, z'
'-x+1/2, y+1/2, -z+1/2'
'-x, -y, -z'
'x-1/2, -y-1/2, z-1/2'

loop_
_atom_site_label
_atom_site_type_symbol
_atom_site_fract_x
_atom_site_fract_y
_atom_site_fract_z
_atom_site_U_iso_or_equiv
_atom_site_adp_type
_atom_site_occupancy
_atom_site_symmetry_multiplicity
_atom_site_calc_flag
_atom_site_refinement_flags
_atom_site_disorder_assembly
_atom_site_disorder_group
Mo1 Mo 0.986129(17) 1.143941(19) 0.136257(6) 0.00623(6) Uani 1 1 d . . .
Cu1 Cu 0.93716(3) 0.63641(3) 0.222046(9) 0.01046(8) Uani 1 1 d . . .
Cu2 Cu 0.0000 0.5000 0.0000 0.01142(10) Uani 1 2 d S . .
N1 N 1.00813(18) 0.6545(2) 0.28310(7) 0.0143(4) Uani 1 1 d . . .
H1A H 0.9636 0.7162 0.2994 0.017 Uiso 1 1 calc R . .
H1B H 1.0106 0.5646 0.2962 0.017 Uiso 1 1 calc R . .
N2 N 1.10932(18) 0.6420(2) 0.20258(7) 0.0141(4) Uani 1 1 d . . .
H2A H 1.1235 0.5657 0.1842 0.017 Uiso 1 1 calc R . .
H2B H 1.1239 0.7279 0.1884 0.017 Uiso 1 1 calc R . .
N3 N 0.76770(18) 0.6136(2) 0.24218(6) 0.0123(4) Uani 1 1 d . . .
H3A H 0.7649 0.5459 0.2639 0.015 Uiso 1 1 calc R . .
H3B H 0.7410 0.7012 0.2525 0.015 Uiso 1 1 calc R . .
N4 N 0.86373(19) 0.6183(2) 0.16117(6) 0.0148(4) Uani 1 1 d . . .
H4A H 0.8967 0.6854 0.1431 0.018 Uiso 1 1 calc R . .
H4B H 0.8767 0.5265 0.1503 0.018 Uiso 1 1 calc R . .
N5 N 0.91390(18) 0.9000(2) 0.21295(6) 0.0129(4) Uani 1 1 d . . .
N6 N 0.03291(18) 0.7069(2) 0.02426(7) 0.0144(4) Uani 1 1 d . . .
H6A H 0.0545 0.7686 0.0025 0.017 Uiso 1 1 calc R . .
H6B H -0.0333 0.7438 0.0366 0.017 Uiso 1 1 calc R . .
N7 N 0.16063(18) 0.4499(2) 0.02703(7) 0.0130(4) Uani 1 1 d . . .
H7A H 0.1511 0.3932 0.0510 0.016 Uiso 1 1 calc R . .
H7B H 0.2045 0.3984 0.0078 0.016 Uiso 1 1 calc R . .
N8 N 0.4500(2) 0.1726(2) 0.03814(7) 0.0202(5) Uani 1 1 d . . .
H8A H 0.5100 0.2391 0.0405 0.024 Uiso 1 1 calc R . .
H8B H 0.3862 0.2187 0.0259 0.024 Uiso 1 1 calc R . .
N9 N 0.4872(2) -0.1201(2) 0.05511(7) 0.0198(5) Uani 1 1 d . . .
H9A H 0.4163 -0.1671 0.0557 0.024 Uiso 1 1 calc R . .
H9B H 0.5457 -0.1889 0.0566 0.024 Uiso 1 1 calc R . .
N10 N 0.85234(19) 0.8644(2) 0.08491(7) 0.0154(4) Uani 1 1 d . . .
N11 N 0.69813(19) 1.2037(2) 0.15365(7) 0.0172(4) Uani 1 1 d . . .
N12 N 0.9752(2) 1.3405(2) 0.22794(7) 0.0169(4) Uani 1 1 d . . .
N13 N 1.22045(19) 0.9356(2) 0.16349(7) 0.0175(4) Uani 1 1 d . . .
N14 N 1.12529(19) 1.0931(2) 0.04231(7) 0.0172(4) Uani 1 1 d . . .
N15 N 0.89414(19) 1.4164(2) 0.07046(7) 0.0162(4) Uani 1 1 d . . .
N16 N 1.20554(19) 1.3930(2) 0.13472(7) 0.0160(4) Uani 1 1 d . . .
C1 C 1.1301(2) 0.7149(3) 0.27884(9) 0.0195(5) Uani 1 1 d . . .
H1C H 1.1752 0.7017 0.3060 0.023 Uiso 1 1 calc R . .
H1D H 1.1270 0.8204 0.2720 0.023 Uiso 1 1 calc R . .
C2 C 1.1877(2) 0.6299(3) 0.24226(9) 0.0194(5) Uani 1 1 d . . .
H2C H 1.2658 0.6714 0.2364 0.023 Uiso 1 1 calc R . .
H2D H 1.1976 0.5261 0.2505 0.023 Uiso 1 1 calc R . .
C3 C 0.6912(2) 0.5646(3) 0.20487(8) 0.0160(5) Uani 1 1 d . . .
H3C H 0.6082 0.5886 0.2102 0.019 Uiso 1 1 calc R . .
H3D H 0.6979 0.4577 0.2008 0.019 Uiso 1 1 calc R . .
C4 C 0.7338(2) 0.6460(3) 0.16449(8) 0.0177(5) Uani 1 1 d . . .
H4C H 0.6920 0.6093 0.1385 0.021 Uiso 1 1 calc R . .
H4D H 0.7185 0.7521 0.1671 0.021 Uiso 1 1 calc R . .
C5 C 0.1302(2) 0.6950(3) 0.05738(8) 0.0163(5) Uani 1 1 d . . .
H5A H 0.0998 0.6561 0.0847 0.020 Uiso 1 1 calc R . .
H5B H 0.1652 0.7922 0.0630 0.020 Uiso 1 1 calc R . .
C6 C 0.2226(2) 0.5904(3) 0.03910(8) 0.0161(5) Uani 1 1 d . . .
H6C H 0.2589 0.6341 0.0135 0.019 Uiso 1 1 calc R . .
H6D H 0.2849 0.5710 0.0609 0.019 Uiso 1 1 calc R . .
C7 C 0.4196(3) 0.1163(3) 0.08207(9) 0.0249(6) Uani 1 1 d . . .
H7C H 0.3363 0.0864 0.0825 0.030 Uiso 1 1 calc R . .
H7D H 0.4321 0.1938 0.1039 0.030 Uiso 1 1 calc R . .
C8 C 0.4987(3) -0.0151(3) 0.09222(8) 0.0224(6) Uani 1 1 d . . .
H8C H 0.5811 0.0171 0.0958 0.027 Uiso 1 1 calc R . .
H8D H 0.4743 -0.0628 0.1191 0.027 Uiso 1 1 calc R . .
C9 C 0.9383(2) 0.9871(2) 0.18692(7) 0.0097(4) Uani 1 1 d . . .
C10 C 0.9005(2) 0.9634(3) 0.10158(7) 0.0105(4) Uani 1 1 d . . .
C11 C 0.7978(2) 1.1804(3) 0.14761(7) 0.0112(4) Uani 1 1 d . . .
C12 C 0.9828(2) 1.2736(2) 0.19562(7) 0.0108(4) Uani 1 1 d . . .
C13 C 1.1390(2) 1.0093(2) 0.15431(8) 0.0114(5) Uani 1 1 d . . .
C14 C 1.0771(2) 1.1099(2) 0.07476(7) 0.0106(4) Uani 1 1 d . . .
C15 C 0.9217(2) 1.3205(3) 0.09378(7) 0.0103(4) Uani 1 1 d . . .
C16 C 1.1313(2) 1.3044(3) 0.13545(7) 0.0110(4) Uani 1 1 d . . .
Cu3 Cu 0.5000 0.0000 0.0000 0.01694(11) Uani 1 2 d S . .
O1 O 0.72225(15) 0.0659(2) 0.01432(6) 0.0187(4) Uani 1 1 d . . .
O2 O 0.68433(15) 0.67226(19) 0.04170(6) 0.0163(4) Uani 1 1 d . . .
O3 O 0.60357(16) 0.4116(2) 0.07958(6) 0.0201(4) Uani 1 1 d . . .
O4 O 0.43944(16) 0.7891(2) 0.18375(6) 0.0219(4) Uani 1 1 d . . .
O5 O 0.43901(19) 0.5226(3) 0.13543(9) 0.0490(7) Uani 1 1 d . . .

loop_
_atom_site_aniso_label
_atom_site_aniso_U_11
_atom_site_aniso_U_22
_atom_site_aniso_U_33
_atom_site_aniso_U_23
_atom_site_aniso_U_13
_atom_site_aniso_U_12
Mo1 0.00631(12) 0.00567(10) 0.00673(10) 0.00039(6) 0.00004(7) 0.00026(6)
Cu1 0.00978(16) 0.01267(14) 0.00896(14) -0.00004(10) 0.00115(11) -0.00084(10)
Cu2 0.0116(2) 0.00886(19) 0.0138(2) -0.00115(14) -0.00129(16) 0.00238(15)
N1 0.0140(11) 0.0159(10) 0.0128(10) -0.0014(8) 0.0001(8) 0.0032(8)
N2 0.0153(11) 0.0098(9) 0.0175(10) 0.0014(7) 0.0045(8) 0.0006(8)
N3 0.0130(11) 0.0132(9) 0.0106(9) 0.0007(7) 0.0003(8) -0.0017(8)
N4 0.0191(11) 0.0135(9) 0.0121(10) -0.0008(7) 0.0024(8) -0.0019(8)
N5 0.0155(11) 0.0101(9) 0.0131(9) -0.0014(8) 0.0029(8) 0.0011(8)
N6 0.0165(11) 0.0104(9) 0.0163(10) -0.0005(8) -0.0011(8) 0.0026(8)
N7 0.0135(10) 0.0110(9) 0.0145(10) 0.0015(8) 0.0007(8) 0.0016(8)
N8 0.0180(12) 0.0200(11) 0.0223(11) -0.0075(9) -0.0076(9) 0.0067(9)
N9 0.0145(12) 0.0206(11) 0.0245(12) -0.0004(9) 0.0000(9) 0.0001(9)
N10 0.0168(11) 0.0166(10) 0.0130(10) -0.0013(8) 0.0013(8) -0.0021(8)
N11 0.0160(12) 0.0206(11) 0.0148(10) 0.0022(8) 0.0009(8) 0.0011(9)
N12 0.0203(12) 0.0148(10) 0.0156(10) -0.0021(8) 0.0004(9) -0.0035(8)
N13 0.0141(11) 0.0150(10) 0.0235(11) 0.0054(8) -0.0001(9) 0.0009(9)
N14 0.0181(11) 0.0163(10) 0.0173(11) 0.0008(8) 0.0030(9) 0.0021(8)
N15 0.0163(11) 0.0173(10) 0.0152(10) 0.0033(8) 0.0015(8) 0.0029(8)
N16 0.0161(11) 0.0155(10) 0.0164(10) -0.0002(8) -0.0001(8) -0.0024(9)
C1 0.0165(13) 0.0192(12) 0.0226(13) -0.0027(10) -0.0056(10) -0.0023(10)
C2 0.0102(13) 0.0232(13) 0.0247(14) 0.0045(10) 0.0010(10) 0.0016(10)
C3 0.0139(13) 0.0178(12) 0.0163(12) -0.0004(9) -0.0011(9) -0.0048(10)
C4 0.0187(14) 0.0222(13) 0.0121(11) 0.0011(9) -0.0056(10) -0.0037(10)
C5 0.0212(14) 0.0130(11) 0.0146(11) -0.0024(9) -0.0026(10) -0.0009(10)
C6 0.0139(13) 0.0139(11) 0.0203(12) 0.0012(9) -0.0025(10) -0.0015(10)
C7 0.0170(14) 0.0304(15) 0.0276(15) -0.0123(12) 0.0076(11) -0.0041(11)
C8 0.0241(15) 0.0303(14) 0.0131(12) -0.0003(10) 0.0031(11) -0.0061(11)
C9 0.0084(11) 0.0096(10) 0.0112(11) -0.0039(8) 0.0007(9) 0.0017(8)
C10 0.0112(12) 0.0128(11) 0.0076(10) 0.0011(8) 0.0016(8) 0.0007(9)
C11 0.0128(12) 0.0117(10) 0.0091(10) 0.0007(8) -0.0006(9) 0.0010(9)
C12 0.0109(12) 0.0087(10) 0.0129(11) 0.0024(8) 0.0002(9) -0.0006(8)
C13 0.0119(12) 0.0101(10) 0.0122(11) 0.0016(8) 0.0002(9) -0.0027(9)
C14 0.0106(12) 0.0084(10) 0.0128(11) 0.0018(8) -0.0006(9) 0.0010(9)
C15 0.0090(11) 0.0123(10) 0.0097(10) -0.0006(8) 0.0019(8) 0.0005(9)
C16 0.0120(12) 0.0118(11) 0.0092(10) 0.0000(8) 0.0004(9) 0.0012(9)
Cu3 0.0234(3) 0.0147(2) 0.0125(2) -0.00413(15) -0.00566(17) 0.00744(17)
O1 0.0153(9) 0.0244(9) 0.0164(9) -0.0011(7) 0.0014(7) 0.0046(7)
O2 0.0162(9) 0.0160(8) 0.0167(9) -0.0020(7) -0.0015(7) 0.0005(7)
O3 0.0185(10) 0.0170(9) 0.0248(10) 0.0005(7) -0.0029(8) -0.0012(7)
O4 0.0165(10) 0.0283(10) 0.0210(9) 0.0025(8) -0.0005(7) 0.0063(8)
O5 0.0181(12) 0.0667(17) 0.0628(17) -0.0408(14) 0.0140(11) -0.0162(11)

loop_
_atom_type_symbol
_atom_type_description
_atom_type_scat_dispersion_real
_atom_type_scat_dispersion_imag
_atom_type_scat_source
C C 0.0033 0.0016 'International Tables Vol C Tables 4.2.6.8 and 6.1.1.4'
H H 0.0000 0.0000 'International Tables Vol C Tables 4.2.6.8 and 6.1.1.4'
N N 0.0061 0.0033 'International Tables Vol C Tables 4.2.6.8 and 6.1.1.4'
O O 0.0106 0.0060 'International Tables Vol C Tables 4.2.6.8 and 6.1.1.4'
Cu Cu 0.3201 1.2651 'International Tables Vol C Tables 4.2.6.8 and 6.1.1.4'
Mo Mo -1.6832 0.6857 'International Tables Vol C Tables 4.2.6.8 and 6.1.1.4'

loop_
_geom_angle_atom_site_label_1
_geom_angle_atom_site_label_2
_geom_angle_atom_site_label_3
_geom_angle
_geom_angle_site_symmetry_1
_geom_angle_site_symmetry_3
_geom_angle_publ_flag
C10 Mo1 C12 143.71(8) . . ?
C10 Mo1 C13 92.76(9) . . ?
C12 Mo1 C13 96.54(9) . . ?
C10 Mo1 C15 96.67(9) . . ?
C12 Mo1 C15 95.61(8) . . ?
C13 Mo1 C15 144.81(9) . . ?
C10 Mo1 C9 75.38(8) . . ?
C12 Mo1 C9 75.05(8) . . ?
C13 Mo1 C9 70.12(9) . . ?
C15 Mo1 C9 145.06(8) . . ?
C10 Mo1 C11 76.48(9) . . ?
C12 Mo1 C11 75.63(9) . . ?
C13 Mo1 C11 144.37(8) . . ?
C15 Mo1 C11 70.77(8) . . ?
C9 Mo1 C11 74.30(9) . . ?
C10 Mo1 C16 145.14(8) . . ?
C12 Mo1 C16 71.12(9) . . ?
C13 Mo1 C16 77.51(9) . . ?
C15 Mo1 C16 75.47(9) . . ?
C9 Mo1 C16 129.37(9) . . ?
C11 Mo1 C16 129.21(9) . . ?
C10 Mo1 C14 71.41(8) . . ?
C12 Mo1 C14 144.88(9) . . ?
C13 Mo1 C14 76.06(9) . . ?
C15 Mo1 C14 75.06(8) . . ?
C9 Mo1 C14 130.64(8) . . ?
C11 Mo1 C14 129.21(9) . . ?
C16 Mo1 C14 73.76(9) . . ?
N3 Cu1 N1 94.79(8) . . ?
N3 Cu1 N4 84.44(9) . . ?
N1 Cu1 N4 179.22(8) . . ?
N3 Cu1 N2 175.51(8) . . ?
N1 Cu1 N2 84.75(9) . . ?
N4 Cu1 N2 96.03(9) . . ?
N3 Cu1 N5 91.98(7) . . ?
N1 Cu1 N5 93.87(8) . . ?
N4 Cu1 N5 86.07(8) . . ?
N2 Cu1 N5 92.50(7) . . ?
N7 Cu2 N7 180.00(10) 3_565 . ?
N7 Cu2 N6 84.26(8) 3_565 3_565 ?
N7 Cu2 N6 95.74(8) . 3_565 ?
N7 Cu2 N6 95.74(8) 3_565 . ?
N7 Cu2 N6 84.26(8) . . ?
N6 Cu2 N6 180.00(11) 3_565 . ?
C1 N1 Cu1 107.27(15) . . ?
C2 N2 Cu1 108.03(15) . . ?
C3 N3 Cu1 109.31(15) . . ?
C4 N4 Cu1 107.83(15) . . ?
C9 N5 Cu1 136.38(17) . . ?
C5 N6 Cu2 108.08(14) . . ?
C6 N7 Cu2 108.80(14) . . ?
C7 N8 Cu3 109.33(17) . . ?
C8 N9 Cu3 107.09(16) . . ?
N1 C1 C2 106.8(2) . . ?
N2 C2 C1 108.2(2) . . ?
N3 C3 C4 107.18(19) . . ?
N4 C4 C3 107.4(2) . . ?
N6 C5 C6 107.08(19) . . ?
N7 C6 C5 107.4(2) . . ?
N8 C7 C8 108.0(2) . . ?
N9 C8 C7 107.4(2) . . ?
N5 C9 Mo1 177.77(19) . . ?
N10 C10 Mo1 176.6(2) . . ?
N11 C11 Mo1 178.2(2) . . ?
N12 C12 Mo1 176.5(2) . . ?
N13 C13 Mo1 179.0(2) . . ?
N14 C14 Mo1 179.5(2) . . ?
N15 C15 Mo1 176.0(2) . . ?
N16 C16 Mo1 177.8(2) . . ?
N9 Cu3 N9 180.00(13) . 3_655 ?
N9 Cu3 N8 95.52(9) . 3_655 ?
N9 Cu3 N8 84.48(9) 3_655 3_655 ?
N9 Cu3 N8 84.48(9) . . ?
N9 Cu3 N8 95.52(9) 3_655 . ?
N8 Cu3 N8 180.00(17) 3_655 . ?

loop_
_geom_bond_atom_site_label_1
_geom_bond_atom_site_label_2
_geom_bond_distance
_geom_bond_site_symmetry_2
_geom_bond_publ_flag
Mo1 C10 2.149(2) . ?
Mo1 C12 2.152(2) . ?
Mo1 C13 2.158(2) . ?
Mo1 C15 2.161(2) . ?
Mo1 C9 2.164(2) . ?
Mo1 C11 2.168(2) . ?
Mo1 C16 2.171(2) . ?
Mo1 C14 2.173(2) . ?
Cu1 N3 2.015(2) . ?
Cu1 N1 2.017(2) . ?
Cu1 N4 2.023(2) . ?
Cu1 N2 2.028(2) . ?
Cu1 N5 2.394(2) . ?
Cu2 N7 2.014(2) 3_565 ?
Cu2 N7 2.014(2) . ?
Cu2 N6 2.029(2) 3_565 ?
Cu2 N6 2.029(2) . ?
N1 C1 1.476(3) . ?
N2 C2 1.485(3) . ?
N3 C3 1.478(3) . ?
N4 C4 1.481(3) . ?
N5 C9 1.150(3) . ?
N6 C5 1.475(3) . ?
N7 C6 1.481(3) . ?
N8 C7 1.478(4) . ?
N8 Cu3 2.022(2) . ?
N9 C8 1.476(3) . ?
N9 Cu3 2.003(2) . ?
N10 C10 1.152(3) . ?
N11 C11 1.153(3) . ?
N12 C12 1.159(3) . ?
N13 C13 1.156(3) . ?
N14 C14 1.146(3) . ?
N15 C15 1.154(3) . ?
N16 C16 1.150(3) . ?
C1 C2 1.506(4) . ?
C3 C4 1.516(3) . ?
C5 C6 1.511(3) . ?
C7 C8 1.502(4) . ?
Cu3 N9 2.003(2) 3_655 ?
Cu3 N8 2.022(2) 3_655 ?
